data_1516039
loop_
_publ_author_name
'Yip, Sung-Kong'
'Chan, Chui-Ling'
'Lam, Wai Han'
'Cheung, Kung-Kai'
'Yam, Vivian Wing-Wah'

_publ_section_title
;
 Synthesis, structure and luminescence studies of heterometallic
 gold(I)-copper(I) and -silver(I) alkynyl clusters/aggregates.
;
_journal_issue 4
_journal_name_full
'Photochemical &amp; photobiological sciences : Official journal of the European Photochemistry Association and the European Society for Photobiology'
_journal_page_first 365
_journal_page_last 371
_journal_paper_doi 10.1039/b612334a
_journal_volume 6
_journal_year 2007
_chemical_formula_sum 'C70 H78 Au3 Cu2 N'
_chemical_formula_weight 1651.380
_space_group_IT_number 2
_symmetry_Int_Tables_number 2
_symmetry_space_group_name_Hall '-P 1'
_symmetry_space_group_name_H-M 'P -1'
_audit_creation_date 07-01-11
_audit_creation_method 'Created with Diamond (www.crystalimpact.com)'
_audit_update_record 07-01-11
_cell_angle_alpha 64.59(2)
_cell_angle_beta 83.11(2)
_cell_angle_gamma 74.52(2)
_cell_formula_units_Z 2
_cell_length_a 12.158(2)
_cell_length_b 16.063(3)
_cell_length_c 18.733(3)
_cell_volume 3184.6(11)
_exptl_crystal_density_meas 0.000
_refine_ls_R_factor_obs 0.045
_cod_data_source_file b612334a.txt
_cod_data_source_block kkcip349_Yam_au
_cod_original_cell_volume 3184.6(10)
_cod_original_sg_symbol_Hall -P_1
_cod_database_code 1516039

loop_
_symmetry_equiv_pos_site_id
_symmetry_equiv_pos_as_xyz
1 'x, y, z'
2 '-x, -y, -z'

loop_
_atom_site_aniso_label
_atom_site_aniso_U_11
_atom_site_aniso_U_22
_atom_site_aniso_U_33
_atom_site_aniso_U_12
_atom_site_aniso_U_13
_atom_site_aniso_U_23
Au(1) 0.0617(2) 0.0758(3) 0.0656(2) -0.0113(2) 0.0055(2) -0.0319(2)
Au(2) 0.0514(2) 0.0667(2) 0.0721(2) -0.0164(2) 0.0003(2) -0.0345(2)
Au(3) 0.0543(2) 0.0555(2) 0.0738(2) -0.0185(2) 0.0032(2) -0.0259(2)
Cu(1) 0.0577(6) 0.0627(7) 0.0734(7) -0.0151(5) 0.0015(5) -0.0339(6)
Cu(2) 0.0633(6) 0.0648(7) 0.0719(7) -0.0158(5) 0.0030(5) -0.0326(6)
N(1) 0.044(3) 0.068(5) 0.071(4) -0.020(3) 0.010(3) -0.035(4)
C(1) 0.066(6) 0.081(8) 0.066(6) -0.018(5) 0.015(5) -0.031(6)
C(2) 0.065(6) 0.082(8) 0.069(6) -0.027(5) 0.014(5) -0.029(6)
C(3) 0.070(6) 0.070(6) 0.061(5) -0.014(5) 0.006(4) -0.030(5)
C(4) 0.060(5) 0.087(7) 0.060(5) -0.015(5) -0.001(4) -0.034(5)
C(5) 0.054(5) 0.061(6) 0.093(7) -0.008(4) -0.007(5) -0.039(5)
C(6) 0.055(5) 0.078(7) 0.079(6) -0.019(5) 0.003(4) -0.048(5)
C(7) 0.051(5) 0.062(6) 0.065(5) -0.009(4) -0.005(4) -0.026(5)
C(8) 0.051(5) 0.067(6) 0.065(5) -0.021(4) 0.006(4) -0.029(5)
C(9) 0.051(4) 0.053(5) 0.072(6) -0.009(4) -0.001(4) -0.027(5)
C(10) 0.053(5) 0.069(6) 0.073(6) -0.016(4) -0.002(4) -0.034(5)
C(11) 0.064(5) 0.062(6) 0.067(6) -0.026(5) 0.009(4) -0.025(5)
C(12) 0.062(5) 0.058(6) 0.057(5) -0.024(4) 0.004(4) -0.023(5)
C(13) 0.058(5) 0.089(7) 0.070(6) -0.022(5) 0.016(5) -0.029(6)
C(14) 0.112(9) 0.107(10) 0.081(7) -0.050(8) -0.013(7) -0.034(7)
C(15) 0.14(1) 0.091(9) 0.106(10) -0.050(9) -0.017(9) -0.037(8)
C(16) 0.078(7) 0.074(8) 0.113(10) -0.028(6) 0.001(7) -0.005(7)
C(17) 0.076(7) 0.099(9) 0.059(6) -0.013(6) -0.002(5) -0.011(6)
C(18) 0.078(6) 0.087(8) 0.061(6) -0.018(6) -0.003(5) -0.029(6)
C(19) 0.12(1) 0.081(9) 0.18(2) -0.018(8) -0.01(1) -0.019(10)
C(20) 0.060(5) 0.080(7) 0.062(5) -0.009(5) -0.012(4) -0.029(5)
C(21) 0.115(9) 0.085(8) 0.104(9) -0.044(7) 0.015(7) -0.050(7)
C(22) 0.11(1) 0.13(1) 0.11(1) -0.062(9) 0.022(8) -0.048(10)
C(23) 0.127(10) 0.081(8) 0.082(8) -0.022(8) -0.021(7) -0.033(7)
C(24) 0.113(9) 0.089(9) 0.080(7) 0.010(7) -0.011(7) -0.045(7)
C(25) 0.107(8) 0.082(7) 0.069(6) -0.023(6) 0.012(6) -0.034(6)
C(26) 0.22(2) 0.10(1) 0.13(1) -0.04(1) -0.02(1) -0.065(10)
C(27) 0.052(5) 0.081(7) 0.090(7) -0.025(5) 0.005(5) -0.051(6)
C(28) 0.112(9) 0.097(9) 0.095(8) -0.011(7) -0.023(7) -0.055(7)
C(29) 0.123(10) 0.104(10) 0.105(9) -0.013(8) 0.008(8) -0.079(9)
C(30) 0.086(8) 0.077(8) 0.15(1) -0.014(6) -0.001(8) -0.071(9)
C(31) 0.102(9) 0.071(7) 0.115(10) -0.018(6) -0.018(7) -0.025(7)
C(32) 0.102(8) 0.088(8) 0.097(8) -0.037(7) -0.008(7) -0.039(7)
C(33) 0.13(1) 0.10(1) 0.23(2) -0.012(9) 0.01(1) -0.10(1)
C(34) 0.056(5) 0.066(6) 0.056(5) -0.018(4) 0.004(4) -0.026(4)
C(35) 0.063(6) 0.089(7) 0.068(6) 0.003(5) -0.006(5) -0.035(6)
C(36) 0.095(8) 0.084(8) 0.079(7) -0.010(6) 0.000(6) -0.035(6)
C(37) 0.088(7) 0.065(6) 0.082(7) -0.008(5) 0.024(6) -0.028(6)
C(38) 0.069(6) 0.070(7) 0.076(7) -0.001(5) -0.012(5) -0.011(6)
C(39) 0.075(6) 0.074(7) 0.065(6) -0.016(5) -0.013(5) -0.023(5)
C(40) 0.13(1) 0.071(8) 0.14(1) 0.024(8) 0.013(9) -0.027(8)
C(41) 0.053(5) 0.069(6) 0.055(5) -0.008(4) -0.006(4) -0.021(5)
C(42) 0.061(5) 0.064(6) 0.067(6) -0.018(4) 0.000(4) -0.026(5)
C(43) 0.081(7) 0.075(7) 0.064(6) -0.016(5) 0.007(5) -0.015(5)
C(44) 0.101(8) 0.067(7) 0.084(8) 0.002(6) 0.002(6) -0.012(6)
C(45) 0.114(9) 0.072(8) 0.088(8) 0.013(7) 0.007(7) -0.017(7)
C(46) 0.102(8) 0.067(7) 0.066(6) 0.002(6) 0.005(6) -0.016(6)
C(47) 0.17(2) 0.09(1) 0.11(1) 0.01(1) 0.02(1) -0.020(9)
C(48) 0.058(5) 0.061(5) 0.052(5) -0.015(4) 0.005(4) -0.026(4)
C(49) 0.077(6) 0.056(5) 0.054(5) -0.013(4) 0.000(4) -0.018(4)
C(50) 0.065(5) 0.082(7) 0.059(5) -0.022(5) 0.016(4) -0.026(5)
C(51) 0.086(7) 0.063(6) 0.061(6) -0.021(5) -0.006(5) -0.019(5)
C(52) 0.077(7) 0.086(8) 0.081(7) -0.005(6) 0.007(5) -0.037(6)
C(53) 0.070(6) 0.061(6) 0.099(8) -0.015(5) 0.020(5) -0.029(6)
C(54) 0.15(1) 0.064(7) 0.071(7) -0.014(7) -0.009(7) -0.013(6)
C(55) 0.058(5) 0.071(6) 0.080(6) -0.020(5) 0.005(5) -0.028(5)
C(56) 0.084(7) 0.093(8) 0.079(7) -0.033(6) 0.011(6) -0.027(6)
C(57) 0.075(6) 0.084(8) 0.085(7) -0.022(6) -0.008(5) -0.020(6)
C(58) 0.101(9) 0.096(9) 0.13(1) -0.014(7) -0.026(8) -0.050(8)
C(59) 0.067(5) 0.077(6) 0.057(5) -0.034(5) 0.001(4) -0.029(5)
C(60) 0.061(5) 0.095(8) 0.077(6) -0.015(5) 0.004(5) -0.045(6)
C(61) 0.108(8) 0.114(9) 0.104(8) -0.053(7) 0.026(7) -0.070(8)
C(62) 0.14(1) 0.18(2) 0.19(2) -0.06(1) 0.02(1) -0.14(1)
C(63) 0.047(4) 0.078(6) 0.069(5) -0.016(4) 0.004(4) -0.037(5)
C(64) 0.060(5) 0.115(9) 0.086(7) -0.018(5) 0.003(5) -0.062(7)
C(65) 0.108(9) 0.108(9) 0.100(8) -0.037(7) 0.020(7) -0.064(8)
C(66) 0.12(1) 0.18(2) 0.15(1) -0.02(1) -0.007(10) -0.12(1)
C(67) 0.057(5) 0.071(6) 0.076(6) -0.025(5) 0.014(4) -0.032(5)
C(68) 0.077(6) 0.079(7) 0.100(8) -0.033(6) 0.010(6) -0.041(6)
C(69) 0.079(7) 0.111(10) 0.081(7) -0.026(7) -0.003(6) -0.021(7)
C(70) 0.14(1) 0.098(10) 0.095(9) -0.032(9) 0.005(8) -0.040(8)

loop_
_atom_site_label
_atom_site_type_symbol
_atom_site_fract_x
_atom_site_fract_y
_atom_site_fract_z
_atom_site_symmetry_multiplicity
_atom_site_Wyckoff_symbol
_atom_site_calc_flag
_atom_site_thermal_displace_type
_atom_site_U_iso_or_equiv
Au(1) Au 0.2141(0) 0.2771(0) 0.1525(0) 2 i d Uani 0.06840
Au(2) Au 0.2551(0) 0.2287(0) 0.3468(0) 2 i d Uani 0.06100
Au(3) Au -0.0019(0) 0.2237(0) 0.2907(0) 2 i d Uani 0.06070
Cu(1) Cu 0.0964(1) 0.3885(1) 0.2274(1) 2 i d Uani 0.06260
Cu(2) Cu 0.2202(1) 0.0957(1) 0.2950(1) 2 i d Uani 0.06540
N(1) N -0.4117(5) 0.2963(5) 0.2505(4) 2 i d Uani 0.05830
C(1) C 0.1840(8) 0.4196(8) 0.1172(6) 2 i d Uani 0.07230
C(2) C 0.1683(8) 0.5028(8) 0.0799(6) 2 i d Uani 0.07230
C(3) C 0.2441(8) 0.1395(7) 0.1709(6) 2 i d Uani 0.06760
C(4) C 0.2588(8) 0.0618(8) 0.1761(6) 2 i d Uani 0.06840
C(5) C 0.1745(7) 0.3614(7) 0.3331(6) 2 i d Uani 0.06700
C(6) C 0.1308(7) 0.4405(7) 0.3228(6) 2 i d Uani 0.06490
C(7) C 0.3451(7) 0.0985(7) 0.3627(5) 2 i d Uani 0.05960
C(8) C 0.4090(7) 0.0240(7) 0.3718(5) 2 i d Uani 0.05970
C(9) C -0.0693(7) 0.3641(6) 0.2383(5) 2 i d Uani 0.05880
C(10) C -0.1112(7) 0.4486(7) 0.2083(6) 2 i d Uani 0.06340
C(11) C 0.0581(7) 0.0837(7) 0.3474(5) 2 i d Uani 0.06340
C(12) C 0.0952(7) -0.0012(6) 0.3847(5) 2 i d Uani 0.05810
C(13) C 0.1475(8) 0.6047(8) 0.0331(6) 2 i d Uani 0.07450
C(14) C 0.172(1) 0.666(1) 0.0617(7) 2 i d Uani 0.09540
C(15) C 0.143(1) 0.7609(10) 0.0196(8) 2 i d Uani 0.10900
C(16) C 0.0928(10) 0.7989(9) -0.0569(8) 2 i d Uani 0.09890
C(17) C 0.0718(9) 0.7385(10) -0.0830(6) 2 i d Uani 0.08770
C(18) C 0.0969(9) 0.6430(8) -0.0394(6) 2 i d Uani 0.07620
C(19) C 0.058(1) 0.908(1) -0.106(1) 2 i d Uani 0.14160
C(20) C 0.2802(8) -0.0318(7) 0.1789(5) 2 i d Uani 0.06800
C(21) C 0.219(1) -0.0943(9) 0.2255(7) 2 i d Uani 0.09450
C(22) C 0.242(1) -0.184(1) 0.2299(9) 2 i d Uani 0.11530
C(23) C 0.333(1) -0.2194(9) 0.1881(7) 2 i d Uani 0.09570
C(24) C 0.395(1) -0.1538(9) 0.1399(7) 2 i d Uani 0.09670
C(25) C 0.370(1) -0.0629(8) 0.1353(6) 2 i d Uani 0.08610
C(26) C 0.364(2) -0.318(1) 0.196(1) 2 i d Uani 0.14330
C(27) C 0.0818(7) 0.5361(7) 0.3166(6) 2 i d Uani 0.06730
C(28) C 0.081(1) 0.5566(9) 0.3816(7) 2 i d Uani 0.09740
C(29) C 0.033(1) 0.648(1) 0.3751(8) 2 i d Uani 0.10180
C(30) C -0.0142(10) 0.7194(9) 0.3084(10) 2 i d Uani 0.09620
C(31) C -0.013(1) 0.6994(9) 0.2456(8) 2 i d Uani 0.09990
C(32) C 0.035(1) 0.6098(9) 0.2467(7) 2 i d Uani 0.09180
C(33) C -0.066(1) 0.818(1) 0.302(1) 2 i d Uani 0.14580
C(34) C 0.4895(7) -0.0664(6) 0.3825(5) 2 i d Uani 0.05860
C(35) C 0.4947(8) -0.1045(8) 0.3297(6) 2 i d Uani 0.07670
C(36) C 0.566(1) -0.1897(8) 0.3412(7) 2 i d Uani 0.08790
C(37) C 0.6362(9) -0.2412(8) 0.4056(7) 2 i d Uani 0.08360
C(38) C 0.6306(9) -0.2018(8) 0.4598(6) 2 i d Uani 0.08110
C(39) C 0.5580(8) -0.1169(7) 0.4497(6) 2 i d Uani 0.07230
C(40) C 0.717(1) -0.3383(9) 0.4162(9) 2 i d Uani 0.13200
C(41) C -0.1619(7) 0.5474(7) 0.1705(5) 2 i d Uani 0.06130
C(42) C -0.1365(7) 0.6006(7) 0.0922(5) 2 i d Uani 0.06380
C(43) C -0.1804(9) 0.6966(8) 0.0573(6) 2 i d Uani 0.07950
C(44) C -0.253(1) 0.7430(8) 0.0995(7) 2 i d Uani 0.09590
C(45) C -0.280(1) 0.6905(9) 0.1746(7) 2 i d Uani 0.10500
C(46) C -0.2402(9) 0.5952(8) 0.2107(6) 2 i d Uani 0.08790
C(47) C -0.295(2) 0.851(1) 0.0613(9) 2 i d Uani 0.14520
C(48) C 0.1187(7) -0.1007(6) 0.4329(5) 2 i d Uani 0.05670
C(49) C 0.0390(8) -0.1421(6) 0.4871(5) 2 i d Uani 0.06460
C(50) C 0.0594(8) -0.2375(7) 0.5280(5) 2 i d Uani 0.07030
C(51) C 0.1637(9) -0.2997(7) 0.5211(6) 2 i d Uani 0.07180
C(52) C 0.2430(9) -0.2593(8) 0.4732(7) 2 i d Uani 0.08420
C(53) C 0.2227(9) -0.1615(7) 0.4272(7) 2 i d Uani 0.08000
C(54) C 0.186(1) -0.4058(8) 0.5671(7) 2 i d Uani 0.10190
C(55) C -0.3129(8) 0.2255(7) 0.3066(6) 2 i d Uani 0.07030
C(56) C -0.3458(10) 0.1450(9) 0.3790(6) 2 i d Uani 0.08690
C(57) C -0.2457(9) 0.0614(8) 0.4117(7) 2 i d Uani 0.08530
C(58) C -0.210(1) 0.0099(9) 0.3602(8) 2 i d Uani 0.10580
C(59) C -0.4699(8) 0.2528(7) 0.2156(5) 2 i d Uani 0.06310
C(60) C -0.3910(8) 0.1987(8) 0.1704(6) 2 i d Uani 0.07500
C(61) C -0.454(1) 0.1400(9) 0.1530(7) 2 i d Uani 0.09620
C(62) C -0.383(1) 0.091(1) 0.103(1) 2 i d Uani 0.14600
C(63) C -0.5046(7) 0.3380(7) 0.2985(5) 2 i d Uani 0.06240
C(64) C -0.4684(8) 0.3954(9) 0.3347(6) 2 i d Uani 0.08090
C(65) C -0.566(1) 0.4360(9) 0.3729(7) 2 i d Uani 0.09740
C(66) C -0.538(1) 0.499(1) 0.4060(9) 2 i d Uani 0.13060
C(67) C -0.3614(7) 0.3731(7) 0.1865(6) 2 i d Uani 0.06670
C(68) C -0.4469(9) 0.4604(8) 0.1327(7) 2 i d Uani 0.08200
C(69) C -0.3860(9) 0.5216(10) 0.0657(7) 2 i d Uani 0.09600
C(70) C -0.458(1) 0.620(1) 0.0198(8) 2 i d Uani 0.11060
H(1) H 0.2093 0.6400 0.1110 2 i d Uiso 0.11380
H(2) H 0.1542 0.8020 0.0407 2 i d Uiso 0.13090
H(3) H 0.0382 0.7633 -0.1334 2 i d Uiso 0.10540
H(4) H 0.0793 0.6028 -0.0592 2 i d Uiso 0.09140
H(5) H 0.0793 0.9391 -0.0790 2 i d Uiso 0.17000
H(6) H 0.0955 0.9235 -0.1562 2 i d Uiso 0.17000
H(7) H -0.0223 0.9275 -0.1138 2 i d Uiso 0.17000
H(8) H 0.1580 -0.0754 0.2561 2 i d Uiso 0.11330
H(9) H 0.1954 -0.2246 0.2632 2 i d Uiso 0.13840
H(10) H 0.4558 -0.1727 0.1093 2 i d Uiso 0.11620
H(11) H 0.4157 -0.0209 0.1020 2 i d Uiso 0.10310
H(12) H 0.3119 -0.3524 0.2318 2 i d Uiso 0.17130
H(13) H 0.3598 -0.3189 0.1461 2 i d Uiso 0.17130
H(14) H 0.4390 -0.3481 0.2162 2 i d Uiso 0.17130
H(15) H 0.1144 0.5080 0.4301 2 i d Uiso 0.11720
H(16) H 0.0329 0.6610 0.4200 2 i d Uiso 0.12230
H(17) H -0.0459 0.7491 0.1977 2 i d Uiso 0.12030
H(18) H 0.0359 0.5992 0.2004 2 i d Uiso 0.11040
H(19) H -0.0601 0.8190 0.3522 2 i d Uiso 0.17420
H(20) H -0.0266 0.8607 0.2635 2 i d Uiso 0.17420
H(21) H -0.1441 0.8357 0.2886 2 i d Uiso 0.17420
H(22) H 0.4474 -0.0713 0.2842 2 i d Uiso 0.09290
H(23) H 0.5679 -0.2151 0.3034 2 i d Uiso 0.10540
H(24) H 0.6785 -0.2351 0.5050 2 i d Uiso 0.09750
H(25) H 0.5542 -0.0921 0.4881 2 i d Uiso 0.08670
H(26) H 0.6730 -0.3806 0.4193 2 i d Uiso 0.15860
H(27) H 0.7677 -0.3299 0.3724 2 i d Uiso 0.15860
H(28) H 0.7592 -0.3638 0.4634 2 i d Uiso 0.15860
H(29) H -0.0881 0.5698 0.0625 2 i d Uiso 0.07660
H(30) H -0.1611 0.7319 0.0041 2 i d Uiso 0.09530
H(31) H -0.3299 0.7217 0.2033 2 i d Uiso 0.12540
H(32) H -0.2653 0.5599 0.2639 2 i d Uiso 0.10360
H(33) H -0.2687 0.8769 0.0906 2 i d Uiso 0.17480
H(34) H -0.2677 0.8745 0.0086 2 i d Uiso 0.17480
H(35) H -0.3766 0.8671 0.0612 2 i d Uiso 0.17480
H(36) H -0.0304 -0.1030 0.4954 2 i d Uiso 0.07760
H(37) H 0.0019 -0.2637 0.5626 2 i d Uiso 0.08440
H(38) H 0.3155 -0.2986 0.4701 2 i d Uiso 0.10140
H(39) H 0.2803 -0.1360 0.3919 2 i d Uiso 0.09620
H(40) H 0.1196 -0.4215 0.5976 2 i d Uiso 0.12210
H(41) H 0.2019 -0.4355 0.5315 2 i d Uiso 0.12210
H(42) H 0.2485 -0.4276 0.6012 2 i d Uiso 0.12210
H(43) H -0.2583 0.1983 0.2771 2 i d Uiso 0.08460
H(44) H -0.2793 0.2603 0.3243 2 i d Uiso 0.08460
H(45) H -0.3746 0.1673 0.4187 2 i d Uiso 0.10410
H(46) H -0.4035 0.1250 0.3647 2 i d Uiso 0.10410
H(47) H -0.1833 0.0834 0.4171 2 i d Uiso 0.10280
H(48) H -0.2660 0.0187 0.4622 2 i d Uiso 0.10280
H(49) H -0.2718 -0.0126 0.3545 2 i d Uiso 0.12650
H(50) H -0.1885 0.0517 0.3097 2 i d Uiso 0.12650
H(51) H -0.1470 -0.0423 0.3832 2 i d Uiso 0.12650
H(52) H -0.5065 0.2095 0.2572 2 i d Uiso 0.07580
H(53) H -0.5260 0.3018 0.1799 2 i d Uiso 0.07580
H(54) H -0.3669 0.2426 0.1222 2 i d Uiso 0.09010
H(55) H -0.3259 0.1577 0.2019 2 i d Uiso 0.09010
H(56) H -0.4728 0.0928 0.2016 2 i d Uiso 0.11530
H(57) H -0.5221 0.1804 0.1255 2 i d Uiso 0.11530
H(58) H -0.4251 0.0547 0.0938 2 i d Uiso 0.17450
H(59) H -0.3647 0.1376 0.0540 2 i d Uiso 0.17450
H(60) H -0.3145 0.0505 0.1301 2 i d Uiso 0.17450
H(61) H -0.5670 0.3783 0.2641 2 i d Uiso 0.07490
H(62) H -0.5293 0.2866 0.3402 2 i d Uiso 0.07490
H(63) H -0.4107 0.3549 0.3728 2 i d Uiso 0.09720
H(64) H -0.4394 0.4450 0.2943 2 i d Uiso 0.09720
H(65) H -0.6247 0.4728 0.3351 2 i d Uiso 0.11690
H(66) H -0.5913 0.3857 0.4150 2 i d Uiso 0.11690
H(67) H -0.4802 0.4633 0.4445 2 i d Uiso 0.15690
H(68) H -0.5139 0.5505 0.3647 2 i d Uiso 0.15690
H(69) H -0.6054 0.5232 0.4302 2 i d Uiso 0.15690
H(70) H -0.3172 0.3937 0.2114 2 i d Uiso 0.08000
H(71) H -0.3133 0.3461 0.1542 2 i d Uiso 0.08000
H(72) H -0.4992 0.4408 0.1131 2 i d Uiso 0.09820
H(73) H -0.4872 0.4948 0.1623 2 i d Uiso 0.09820
H(74) H -0.3221 0.5277 0.0862 2 i d Uiso 0.11530
H(75) H -0.3608 0.4919 0.0308 2 i d Uiso 0.11530
H(76) H -0.4135 0.6554 -0.0219 2 i d Uiso 0.13210
H(77) H -0.5220 0.6158 -0.0018 2 i d Uiso 0.13210
H(78) H -0.4836 0.6516 0.0538 2 i d Uiso 0.13210

loop_
_atom_type_symbol
_atom_type_radius_bond
Au 1.200
Cu 1.200
N 1.200
C 1.200
H 1.200

loop_
_geom_angle_atom_site_label_1
_geom_angle_atom_site_label_2
_geom_angle_atom_site_label_3
_geom_angle
_geom_angle_publ_flag
Cu(1) Au(1) Cu(2) 94.05(3) yes
Cu(1) Au(1) C(1) 50.2(3) yes
Cu(1) Au(1) C(3) 136.8(3) yes
Cu(2) Au(1) C(1) 142.6(3) yes
Cu(2) Au(1) C(3) 45.5(3) yes
C(1) Au(1) C(3) 171.8(4) yes
Cu(1) Au(2) Cu(2) 92.49(3) yes
Cu(1) Au(2) C(5) 45.7(3) yes
Cu(1) Au(2) C(7) 137.3(2) yes
Cu(2) Au(2) C(5) 135.9(3) yes
Cu(2) Au(2) C(7) 48.0(2) yes
C(5) Au(2) C(7) 175.9(3) yes
Cu(1) Au(3) Cu(2) 91.99(3) yes
Cu(1) Au(3) C(9) 46.8(2) yes
Cu(1) Au(3) C(11) 135.4(2) yes
Cu(2) Au(3) C(9) 136.5(2) yes
Cu(2) Au(3) C(11) 46.5(2) yes
C(9) Au(3) C(11) 176.7(3) yes
Au(1) Cu(1) Au(2) 74.28(3) yes
Au(1) Cu(1) Au(3) 75.41(3) yes
Au(1) Cu(1) C(1) 47.2(3) yes
Au(1) Cu(1) C(5) 113.7(2) yes
Au(1) Cu(1) C(9) 101.9(2) yes
Au(2) Cu(1) Au(3) 71.78(3) yes
Au(2) Cu(1) C(1) 106.2(3) yes
Au(2) Cu(1) C(5) 42.7(2) yes
Au(2) Cu(1) C(9) 111.9(2) yes
Au(3) Cu(1) C(1) 118.0(3) yes
Au(3) Cu(1) C(5) 97.3(3) yes
Au(3) Cu(1) C(9) 43.5(2) yes
C(1) Cu(1) C(5) 123.1(4) yes
C(1) Cu(1) C(9) 119.5(4) yes
C(5) Cu(1) C(9) 116.8(4) yes
Au(1) Cu(2) Au(2) 72.70(3) yes
Au(1) Cu(2) Au(3) 72.02(3) yes
Au(1) Cu(2) C(3) 42.7(3) yes
Au(1) Cu(2) C(7) 100.5(3) yes
Au(1) Cu(2) C(11) 113.3(3) yes
Au(2) Cu(2) Au(3) 73.65(3) yes
Au(2) Cu(2) C(3) 112.5(3) yes
Au(2) Cu(2) C(7) 44.6(2) yes
Au(2) Cu(2) C(11) 97.7(2) yes
Au(3) Cu(2) C(3) 97.6(3) yes
Au(3) Cu(2) C(7) 115.2(2) yes
Au(3) Cu(2) C(11) 43.2(3) yes
C(3) Cu(2) C(7) 119.7(4) yes
C(3) Cu(2) C(11) 120.8(4) yes
C(7) Cu(2) C(11) 117.6(3) yes
C(55) N(1) C(59) 114.1(7) yes
C(55) N(1) C(63) 108.6(6) yes
C(55) N(1) C(67) 106.7(6) yes
C(59) N(1) C(63) 105.7(6) yes
C(59) N(1) C(67) 110.8(7) yes
C(63) N(1) C(67) 111.1(7) yes
Au(1) C(1) Cu(1) 82.6(4) yes
Au(1) C(1) C(2) 164.9(9) yes
Cu(1) C(1) C(2) 110.6(8) yes
C(1) C(2) C(13) 178.(1) yes
Au(1) C(3) Cu(2) 91.8(4) yes
Au(1) C(3) C(4) 175.1(9) yes
Cu(2) C(3) C(4) 92.6(8) yes
C(3) C(4) C(20) 177.(1) yes
Au(2) C(5) Cu(1) 91.6(4) yes
Au(2) C(5) C(6) 177.2(9) yes
Cu(1) C(5) C(6) 88.0(7) yes
C(5) C(6) C(27) 174.(1) yes
Au(2) C(7) Cu(2) 87.3(3) yes
Au(2) C(7) C(8) 173.0(8) yes
Cu(2) C(7) C(8) 98.4(7) yes
C(7) C(8) C(34) 178.8(9) yes
Au(3) C(9) Cu(1) 89.7(3) yes
Au(3) C(9) C(10) 178.6(8) yes
Cu(1) C(9) C(10) 90.9(6) yes
C(9) C(10) C(41) 177.7(10) yes
Au(3) C(11) Cu(2) 90.2(4) yes
Au(3) C(11) C(12) 177.4(8) yes
Cu(2) C(11) C(12) 90.2(6) yes
C(11) C(12) C(48) 170.0(9) yes
C(2) C(13) C(14) 122.1(10) yes
C(2) C(13) C(18) 119.(1) yes
C(14) C(13) C(18) 118.(1) yes
C(13) C(14) C(15) 120.(1) yes
C(14) C(15) C(16) 119.(1) yes
C(15) C(16) C(17) 118.(1) yes
C(15) C(16) C(19) 120.(1) yes
C(17) C(16) C(19) 121.(1) yes
C(16) C(17) C(18) 122.(1) yes
C(13) C(18) C(17) 120.(1) yes
C(4) C(20) C(21) 122.2(9) yes
C(4) C(20) C(25) 120.4(10) yes
C(21) C(20) C(25) 117.(1) yes
C(20) C(21) C(22) 122.(1) yes
C(21) C(22) C(23) 122.(1) yes
C(22) C(23) C(24) 114.(1) yes
C(22) C(23) C(26) 124.(1) yes
C(24) C(23) C(26) 121.(1) yes
C(23) C(24) C(25) 122.(1) yes
C(20) C(25) C(24) 120.(1) yes
C(6) C(27) C(28) 120.1(10) yes
C(6) C(27) C(32) 122.0(9) yes
C(28) C(27) C(32) 117.9(10) yes
C(27) C(28) C(29) 119.(1) yes
C(28) C(29) C(30) 123.(1) yes
C(29) C(30) C(31) 116.(1) yes
C(29) C(30) C(33) 122.(1) yes
C(31) C(30) C(33) 120.(1) yes
C(30) C(31) C(32) 123.(1) yes
C(27) C(32) C(31) 118.(1) yes
C(8) C(34) C(35) 120.8(8) yes
C(8) C(34) C(39) 120.1(8) yes
C(35) C(34) C(39) 119.0(9) yes
C(34) C(35) C(36) 120.7(9) yes
C(35) C(36) C(37) 122.(1) yes
C(36) C(37) C(38) 116.8(9) yes
C(36) C(37) C(40) 120.(1) yes
C(38) C(37) C(40) 122.(1) yes
C(37) C(38) C(39) 121.5(10) yes
C(34) C(39) C(38) 119.6(9) yes
C(10) C(41) C(42) 121.0(8) yes
C(10) C(41) C(46) 121.5(9) yes
C(42) C(41) C(46) 117.6(9) yes
C(41) C(42) C(43) 120.8(9) yes
C(42) C(43) C(44) 120.5(9) yes
C(43) C(44) C(45) 118.(1) yes
C(43) C(44) C(47) 119.(1) yes
C(45) C(44) C(47) 121.(1) yes
C(44) C(45) C(46) 122.(1) yes
C(41) C(46) C(45) 119.(1) yes
C(12) C(48) C(49) 121.6(8) yes
C(12) C(48) C(53) 121.4(8) yes
C(49) C(48) C(53) 117.0(8) yes
C(48) C(49) C(50) 120.7(8) yes
C(49) C(50) C(51) 122.5(9) yes
C(50) C(51) C(52) 116.6(9) yes
C(50) C(51) C(54) 122.(1) yes
C(52) C(51) C(54) 121.(1) yes
C(51) C(52) C(53) 122.4(9) yes
C(48) C(53) C(52) 120.6(9) yes
N(1) C(55) C(56) 115.8(7) yes
C(55) C(56) C(57) 111.9(9) yes
C(56) C(57) C(58) 112.5(10) yes
N(1) C(59) C(60) 114.9(7) yes
C(59) C(60) C(61) 109.9(8) yes
C(60) C(61) C(62) 112.(1) yes
N(1) C(63) C(64) 116.0(6) yes
C(63) C(64) C(65) 110.2(8) yes
C(64) C(65) C(66) 113.(1) yes
N(1) C(67) C(68) 115.9(7) yes
C(67) C(68) C(69) 109.8(9) yes
C(68) C(69) C(70) 114.(1) yes

loop_
_geom_bond_atom_site_label_1
_geom_bond_atom_site_label_2
_geom_bond_distance
_geom_bond_publ_flag
Au(1) Cu(1) 2.743(1) yes
Au(1) Cu(2) 2.980(1) yes
Au(1) C(1) 2.03(1) yes
Au(1) C(3) 2.02(1) yes
Au(2) Cu(1) 2.963(1) yes
Au(2) Cu(2) 2.838(1) yes
Au(2) C(5) 2.011(9) yes
Au(2) C(7) 1.996(9) yes
Au(3) Cu(1) 2.915(1) yes
Au(3) Cu(2) 2.911(1) yes
Au(3) C(9) 2.007(9) yes
Au(3) C(11) 1.994(10) yes
Cu(1) C(1) 2.125(9) yes
Cu(1) C(5) 2.122(10) yes
Cu(1) C(9) 2.125(8) yes
Cu(2) C(3) 2.128(9) yes
Cu(2) C(7) 2.112(8) yes
Cu(2) C(11) 2.112(9) yes
N(1) C(55) 1.55(1) yes
N(1) C(59) 1.48(1) yes
N(1) C(63) 1.551(10) yes
N(1) C(67) 1.51(1) yes
C(1) C(2) 1.18(1) yes
C(2) C(13) 1.45(2) yes
C(3) C(4) 1.18(1) yes
C(4) C(20) 1.43(1) yes
C(5) C(6) 1.18(1) yes
C(6) C(27) 1.45(1) yes
C(7) C(8) 1.19(1) yes
C(8) C(34) 1.46(1) yes
C(9) C(10) 1.21(1) yes
C(10) C(41) 1.42(1) yes
C(11) C(12) 1.22(1) yes
C(12) C(48) 1.42(1) yes
C(13) C(14) 1.41(1) yes
C(13) C(18) 1.37(1) yes
C(14) C(15) 1.35(2) yes
C(15) C(16) 1.43(2) yes
C(16) C(17) 1.35(2) yes
C(16) C(19) 1.55(2) yes
C(17) C(18) 1.36(2) yes
C(20) C(21) 1.34(1) yes
C(20) C(25) 1.40(1) yes
C(21) C(22) 1.35(2) yes
C(22) C(23) 1.42(2) yes
C(23) C(24) 1.39(2) yes
C(23) C(26) 1.48(2) yes
C(24) C(25) 1.38(2) yes
C(27) C(28) 1.39(1) yes
C(27) C(32) 1.39(2) yes
C(28) C(29) 1.39(2) yes
C(29) C(30) 1.34(2) yes
C(30) C(31) 1.34(2) yes
C(30) C(33) 1.50(2) yes
C(31) C(32) 1.39(2) yes
C(34) C(35) 1.36(1) yes
C(34) C(39) 1.40(1) yes
C(35) C(36) 1.35(1) yes
C(36) C(37) 1.37(2) yes
C(37) C(38) 1.40(2) yes
C(37) C(40) 1.55(1) yes
C(38) C(39) 1.36(1) yes
C(41) C(42) 1.39(1) yes
C(41) C(46) 1.41(1) yes
C(42) C(43) 1.37(1) yes
C(43) C(44) 1.39(1) yes
C(44) C(45) 1.35(2) yes
C(44) C(47) 1.52(2) yes
C(45) C(46) 1.35(2) yes
C(48) C(49) 1.39(1) yes
C(48) C(53) 1.40(1) yes
C(49) C(50) 1.35(1) yes
C(50) C(51) 1.42(1) yes
C(51) C(52) 1.34(1) yes
C(51) C(54) 1.51(1) yes
C(52) C(53) 1.40(2) yes
C(55) C(56) 1.52(1) yes
C(56) C(57) 1.50(1) yes
C(57) C(58) 1.48(2) yes
C(59) C(60) 1.54(1) yes
C(60) C(61) 1.52(1) yes
C(61) C(62) 1.52(2) yes
C(63) C(64) 1.53(1) yes
C(64) C(65) 1.46(1) yes
C(65) C(66) 1.51(2) yes
C(67) C(68) 1.52(1) yes
C(68) C(69) 1.48(2) yes
C(69) C(70) 1.51(2) yes
Au(1) Au(2) 3.4495(9) no
